data_2222235
loop_
_publ_author_name
'He, Yong-Jun'
'Xie, Min-Hao'
'Zou, Pei'
'Liu, Ya-Ling'
'Wu, Jun'

_publ_section_title
;
 3,3,12,12-Tetramethyl-1,5,10,14-tetraoxadispiro[5.2.5.2]hexadecane
;
_journal_coeditor_code BI2376
_journal_issue 7
_journal_name_full 'Acta Crystallographica Section E'
_journal_page_first o1559
_journal_paper_doi 10.1107/S1600536809021291
_journal_volume 65
_journal_year 2009
_chemical_formula_iupac 'C16 H28 O4'
_chemical_formula_moiety 'C16 H28 O4'
_chemical_formula_sum 'C16 H28 O4'
_chemical_formula_weight 284.38
_chemical_melting_point 430
_chemical_name_common
;
1,4-Cyclohexanedione bis(2,2-dimethyltrimethylene ketal)
;
_chemical_name_systematic
;
3,3,12,12-Tetramethyl-1,5,10,14-tetraoxadispiro[5.2.5.2]hexadecane
;
_space_group_IT_number 14
_symmetry_cell_setting monoclinic
_symmetry_space_group_name_Hall '-P 2ybc'
_symmetry_space_group_name_H-M 'P 1 21/c 1'
_atom_sites_solution_hydrogens geom
_atom_sites_solution_primary direct
_atom_sites_solution_secondary difmap
_audit_creation_method SHELXL-97
_cell_angle_alpha 90.00
_cell_angle_beta 110.611(8)
_cell_angle_gamma 90.00
_cell_formula_units_Z 2
_cell_length_a 12.639(8)
_cell_length_b 5.838(4)
_cell_length_c 11.179(7)
_cell_measurement_reflns_used 2071
_cell_measurement_temperature 93(2)
_cell_measurement_theta_max 27.50
_cell_measurement_theta_min 3.31
_cell_volume 772.1(9)
_computing_cell_refinement 'RAPID-AUTO (Rigaku 2004)'
_computing_data_collection 'RAPID-AUTO (Rigaku 2004)'
_computing_data_reduction 'RAPID-AUTO (Rigaku 2004)'
_computing_molecular_graphics 'SHELXTL (Sheldrick, 2008)'
_computing_publication_material 'SHELXTL (Sheldrick, 2008)'
_computing_structure_refinement 'SHELXL97 (Sheldrick, 2008)'
_computing_structure_solution 'SHELXS97 (Sheldrick, 2008)'
_diffrn_ambient_temperature 93(2)
_diffrn_measured_fraction_theta_full 0.989
_diffrn_measured_fraction_theta_max 0.989
_diffrn_measurement_device_type 'Rigaku SPIDER'
_diffrn_measurement_method \w
_diffrn_radiation_monochromator graphite
_diffrn_radiation_source 'Rotating Anode'
_diffrn_radiation_type MoK\a
_diffrn_radiation_wavelength 0.71073
_diffrn_reflns_av_R_equivalents 0.0477
_diffrn_reflns_av_sigmaI/netI 0.0603
_diffrn_reflns_limit_h_max 16
_diffrn_reflns_limit_h_min -16
_diffrn_reflns_limit_k_max 7
_diffrn_reflns_limit_k_min -7
_diffrn_reflns_limit_l_max 14
_diffrn_reflns_limit_l_min -13
_diffrn_reflns_number 5721
_diffrn_reflns_theta_full 27.48
_diffrn_reflns_theta_max 27.48
_diffrn_reflns_theta_min 3.44
_diffrn_standards_number 0
_exptl_absorpt_coefficient_mu 0.086
_exptl_absorpt_correction_type none
_exptl_crystal_colour colourless
_exptl_crystal_density_diffrn 1.223
_exptl_crystal_density_method 'not measured'
_exptl_crystal_description block
_exptl_crystal_F_000 312
_exptl_crystal_size_max 0.43
_exptl_crystal_size_mid 0.37
_exptl_crystal_size_min 0.14
_refine_diff_density_max 0.266
_refine_diff_density_min -0.186
_refine_ls_extinction_method none
_refine_ls_goodness_of_fit_ref 1.001
_refine_ls_hydrogen_treatment constr
_refine_ls_matrix_type full
_refine_ls_number_parameters 93
_refine_ls_number_reflns 1752
_refine_ls_number_restraints 0
_refine_ls_restrained_S_all 1.001
_refine_ls_R_factor_all 0.0683
_refine_ls_R_factor_gt 0.0490
_refine_ls_shift/su_max 0.000
_refine_ls_shift/su_mean 0.000
_refine_ls_structure_factor_coef Fsqd
_refine_ls_weighting_details 'calc w=1/[\s^2^(Fo^2^)+(0.0116P)^2^+0.36P] where P=(Fo^2^+2Fc^2^)/3'
_refine_ls_weighting_scheme calc
_refine_ls_wR_factor_gt 0.0865
_refine_ls_wR_factor_ref 0.0946
_reflns_number_gt 1243
_reflns_number_total 1752
_reflns_threshold_expression I>2\s(I)
_cod_data_source_file bi2376.cif
_cod_data_source_block I
_cod_original_sg_symbol_H-M 'P 21/c'
_cod_database_code 2222235
_cod_database_fobs_code 2222235

loop_
_symmetry_equiv_pos_as_xyz
'x, y, z'
'-x, y+1/2, -z+1/2'
'-x, -y, -z'
'x, -y-1/2, z-1/2'

loop_
_atom_site_type_symbol
_atom_site_label
_atom_site_fract_x
_atom_site_fract_y
_atom_site_fract_z
_atom_site_U_iso_or_equiv
_atom_site_adp_type
_atom_site_calc_flag
_atom_site_refinement_flags
_atom_site_occupancy
_atom_site_disorder_assembly
_atom_site_disorder_group
O O1 0.68024(9) 0.62454(18) 0.57453(10) 0.0219(3) Uani d . 1 . .
O O2 0.66546(9) 0.37232(18) 0.73088(10) 0.0221(3) Uani d . 1 . .
C C1 0.43232(13) 0.7060(3) 0.48564(15) 0.0224(4) Uani d . 1 . .
H H1A 0.3649 0.7851 0.4912 0.027 Uiso calc R 1 . .
H H1B 0.4768 0.8194 0.4574 0.027 Uiso calc R 1 . .
C C2 0.50381(13) 0.6171(3) 0.61780(15) 0.0220(4) Uani d . 1 . .
H H2A 0.5299 0.7478 0.6774 0.026 Uiso calc R 1 . .
H H2B 0.4570 0.5166 0.6505 0.026 Uiso calc R 1 . .
C C3 0.60572(13) 0.4836(3) 0.61294(15) 0.0204(4) Uani d . 1 . .
C C4 0.74097(14) 0.7887(3) 0.66956(15) 0.0232(4) Uani d . 1 . .
H H4A 0.6868 0.8977 0.6843 0.028 Uiso calc R 1 . .
H H4B 0.7928 0.8768 0.6380 0.028 Uiso calc R 1 . .
C C5 0.80864(13) 0.6730(3) 0.79466(15) 0.0217(4) Uani d . 1 . .
C C6 0.72591(14) 0.5256(3) 0.83191(15) 0.0222(4) Uani d . 1 . .
H H6A 0.7677 0.4360 0.9093 0.027 Uiso calc R 1 . .
H H6B 0.6715 0.6257 0.8526 0.027 Uiso calc R 1 . .
C C7 0.85930(15) 0.8559(3) 0.89653(16) 0.0284(4) Uani d . 1 . .
H H7A 0.9083 0.9571 0.8691 0.034 Uiso calc R 1 . .
H H7B 0.9038 0.7820 0.9773 0.034 Uiso calc R 1 . .
H H7C 0.7983 0.9459 0.9085 0.034 Uiso calc R 1 . .
C C8 0.90174(14) 0.5242(3) 0.77798(16) 0.0288(4) Uani d . 1 . .
H H8A 0.8680 0.4097 0.7113 0.035 Uiso calc R 1 . .
H H8B 0.9430 0.4466 0.8587 0.035 Uiso calc R 1 . .
H H8C 0.9541 0.6206 0.7532 0.035 Uiso calc R 1 . .

loop_
_atom_site_aniso_label
_atom_site_aniso_U_11
_atom_site_aniso_U_22
_atom_site_aniso_U_33
_atom_site_aniso_U_12
_atom_site_aniso_U_13
_atom_site_aniso_U_23
O1 0.0275(6) 0.0188(6) 0.0206(6) -0.0030(5) 0.0099(5) -0.0001(5)
O2 0.0292(6) 0.0154(6) 0.0197(6) -0.0016(5) 0.0060(5) 0.0013(5)
C1 0.0282(9) 0.0151(8) 0.0240(9) 0.0018(6) 0.0093(7) -0.0016(7)
C2 0.0262(9) 0.0184(8) 0.0217(9) 0.0008(6) 0.0087(7) -0.0019(7)
C3 0.0254(9) 0.0167(8) 0.0188(8) -0.0007(6) 0.0074(7) 0.0024(7)
C4 0.0289(9) 0.0160(8) 0.0240(9) -0.0042(7) 0.0083(7) 0.0000(7)
C5 0.0258(9) 0.0182(8) 0.0209(9) -0.0010(7) 0.0083(7) 0.0002(7)
C6 0.0277(9) 0.0207(8) 0.0175(9) 0.0002(7) 0.0073(7) 0.0003(7)
C7 0.0331(10) 0.0254(9) 0.0253(10) -0.0041(8) 0.0084(8) -0.0010(8)
C8 0.0281(9) 0.0291(10) 0.0293(10) 0.0016(7) 0.0105(8) 0.0008(8)

loop_
_atom_type_symbol
_atom_type_description
_atom_type_scat_dispersion_real
_atom_type_scat_dispersion_imag
_atom_type_scat_source
C C 0.0033 0.0016 'International Tables Vol C Tables 4.2.6.8 and 6.1.1.4'
H H 0.0000 0.0000 'International Tables Vol C Tables 4.2.6.8 and 6.1.1.4'
O O 0.0106 0.0060 'International Tables Vol C Tables 4.2.6.8 and 6.1.1.4'

loop_
_geom_angle_atom_site_label_1
_geom_angle_atom_site_label_2
_geom_angle_atom_site_label_3
_geom_angle_site_symmetry_1
_geom_angle_site_symmetry_3
_geom_angle
_geom_angle_publ_flag
C3 O1 C4 . . 113.58(12) ?
C3 O2 C6 . . 113.98(12) ?
C3 C1 C2 3_666 . 112.55(13) ?
C3 C1 H1A 3_666 . 109.1 ?
C2 C1 H1A . . 109.1 ?
C3 C1 H1B 3_666 . 109.1 ?
C2 C1 H1B . . 109.1 ?
H1A C1 H1B . . 107.8 ?
C3 C2 C1 . . 111.07(13) ?
C3 C2 H2A . . 109.4 ?
C1 C2 H2A . . 109.4 ?
C3 C2 H2B . . 109.4 ?
C1 C2 H2B . . 109.4 ?
H2A C2 H2B . . 108.0 ?
O2 C3 O1 . . 110.54(12) ?
O2 C3 C1 . 3_666 105.59(13) ?
O1 C3 C1 . 3_666 106.05(13) ?
O2 C3 C2 . . 112.32(13) ?
O1 C3 C2 . . 111.86(13) ?
C1 C3 C2 3_666 . 110.12(13) ?
O1 C4 C5 . . 111.45(13) ?
O1 C4 H4A . . 109.3 ?
C5 C4 H4A . . 109.3 ?
O1 C4 H4B . . 109.3 ?
C5 C4 H4B . . 109.3 ?
H4A C4 H4B . . 108.0 ?
C4 C5 C6 . . 106.59(13) ?
C4 C5 C8 . . 110.46(14) ?
C6 C5 C8 . . 110.18(14) ?
C4 C5 C7 . . 109.17(14) ?
C6 C5 C7 . . 109.84(14) ?
C8 C5 C7 . . 110.50(14) ?
O2 C6 C5 . . 111.39(13) ?
O2 C6 H6A . . 109.3 ?
C5 C6 H6A . . 109.3 ?
O2 C6 H6B . . 109.3 ?
C5 C6 H6B . . 109.3 ?
H6A C6 H6B . . 108.0 ?
C5 C7 H7A . . 109.5 ?
C5 C7 H7B . . 109.5 ?
H7A C7 H7B . . 109.5 ?
C5 C7 H7C . . 109.5 ?
H7A C7 H7C . . 109.5 ?
H7B C7 H7C . . 109.5 ?
C5 C8 H8A . . 109.5 ?
C5 C8 H8B . . 109.5 ?
H8A C8 H8B . . 109.5 ?
C5 C8 H8C . . 109.5 ?
H8A C8 H8C . . 109.5 ?
H8B C8 H8C . . 109.5 ?

loop_
_geom_bond_atom_site_label_1
_geom_bond_atom_site_label_2
_geom_bond_site_symmetry_2
_geom_bond_distance
_geom_bond_publ_flag
O1 C3 . 1.4258(19) ?
O1 C4 . 1.4362(19) ?
O2 C3 . 1.4248(19) ?
O2 C6 . 1.4328(19) ?
C1 C3 3_666 1.516(2) ?
C1 C2 . 1.526(2) ?
C1 H1A . 0.990 ?
C1 H1B . 0.990 ?
C2 C3 . 1.523(2) ?
C2 H2A . 0.990 ?
C2 H2B . 0.990 ?
C3 C1 3_666 1.516(2) ?
C4 C5 . 1.517(2) ?
C4 H4A . 0.990 ?
C4 H4B . 0.990 ?
C5 C6 . 1.521(2) ?
C5 C8 . 1.526(2) ?
C5 C7 . 1.527(2) ?
C6 H6A . 0.990 ?
C6 H6B . 0.990 ?
C7 H7A . 0.980 ?
C7 H7B . 0.980 ?
C7 H7C . 0.980 ?
C8 H8A . 0.980 ?
C8 H8B . 0.980 ?
C8 H8C . 0.980 ?

loop_
_geom_torsion_atom_site_label_1
_geom_torsion_atom_site_label_2
_geom_torsion_atom_site_label_3
_geom_torsion_atom_site_label_4
_geom_torsion_site_symmetry_1
_geom_torsion_site_symmetry_2
_geom_torsion_site_symmetry_3
_geom_torsion_site_symmetry_4
_geom_torsion
_geom_torsion_publ_flag
C3 C1 C2 C3 3_666 . . . 56.01(19) ?
C6 O2 C3 O1 . . . . 54.99(16) ?
C6 O2 C3 C1 . . . 3_666 169.25(12) ?
C6 O2 C3 C2 . . . . -70.72(16) ?
C4 O1 C3 O2 . . . . -55.06(16) ?
C4 O1 C3 C1 . . . 3_666 -169.04(12) ?
C4 O1 C3 C2 . . . . 70.90(16) ?
C1 C2 C3 O2 . . . . -172.00(12) ?
C1 C2 C3 O1 . . . . 63.02(16) ?
C1 C2 C3 C1 . . . 3_666 -54.63(18) ?
C3 O1 C4 C5 . . . . 57.12(17) ?
O1 C4 C5 C6 . . . . -54.38(17) ?
O1 C4 C5 C8 . . . . 65.32(17) ?
O1 C4 C5 C7 . . . . -172.97(13) ?
C3 O2 C6 C5 . . . . -56.61(17) ?
C4 C5 C6 O2 . . . . 54.05(17) ?
C8 C5 C6 O2 . . . . -65.83(17) ?
C7 C5 C6 O2 . . . . 172.21(13) ?
